data_7204604
loop_
_publ_author_name
'Holbrey, John D.'
'Visser, Ann E.'
'Spear, Scott K.'
'Reichert, W. Matthew'
'Swatloski, Richard P.'
'Broker, Grant A.'
'Rogers, Robin D.'

_publ_section_title
;
 Mercury(ii) partitioning from aqueous solutions with a new,
 hydrophobic ethylene-glycol functionalized bis-imidazolium ionic
 liquidThis work was presented at the Green Solvents for Catalysis
 Meeting held in Bruchsal, Germany, 13--16th October 2002.
;
_journal_issue 2
_journal_name_full 'Green Chemistry'
_journal_page_first 129
_journal_paper_doi 10.1039/b300971h
_journal_volume 5
_journal_year 2003
_chemical_formula_sum 'C30 H44 Hg N4 O11 S2'
_chemical_formula_weight 901.40
_chemical_name_systematic
; 
? 
;
_space_group_IT_number 2
_symmetry_cell_setting triclinic
_symmetry_space_group_name_Hall '-P 1'
_symmetry_space_group_name_H-M 'P -1'
_atom_sites_solution_hydrogens geom
_atom_sites_solution_primary direct
_atom_sites_solution_secondary difmap
_audit_creation_method SHELXL-97
_cell_angle_alpha 83.209(4)
_cell_angle_beta 84.160(4)
_cell_angle_gamma 67.666(5)
_cell_formula_units_Z 2
_cell_length_a 10.086(3)
_cell_length_b 12.459(3)
_cell_length_c 15.204(4)
_cell_measurement_reflns_used 974
_cell_measurement_temperature 173(2)
_cell_volume 1751.5(8)
_computing_cell_refinement 'Bruker SMART'
_computing_data_collection 'Bruker SMART'
_computing_data_reduction 'Bruker SHELXTL'
_computing_molecular_graphics 'Bruker SHELXTL'
_computing_publication_material 'Bruker SHELXTL'
_computing_structure_refinement 'SHELXL-97 (Sheldrick, 1997)'
_computing_structure_solution 'SHELXS-97 (Sheldrick, 1990)'
_diffrn_ambient_temperature 173(2)
_diffrn_measured_fraction_theta_full 0.989
_diffrn_measured_fraction_theta_max 0.989
_diffrn_measurement_device_type 'CCD area detector'
_diffrn_measurement_method 'phi and omega scans'
_diffrn_radiation_monochromator graphite
_diffrn_radiation_source 'fine-focus sealed tube'
_diffrn_radiation_type MoK\a
_diffrn_radiation_wavelength 0.71073
_diffrn_reflns_av_R_equivalents 0.0407
_diffrn_reflns_av_sigmaI/netI 0.0393
_diffrn_reflns_limit_h_max 11
_diffrn_reflns_limit_h_min -10
_diffrn_reflns_limit_k_max 11
_diffrn_reflns_limit_k_min -13
_diffrn_reflns_limit_l_max 16
_diffrn_reflns_limit_l_min -16
_diffrn_reflns_number 7935
_diffrn_reflns_theta_full 23.30
_diffrn_reflns_theta_max 23.30
_diffrn_reflns_theta_min 1.77
_exptl_absorpt_coefficient_mu 4.576
_exptl_absorpt_correction_T_max 0.970265
_exptl_absorpt_correction_T_min 0.511978
_exptl_absorpt_correction_type SADABS
_exptl_absorpt_process_details
; 2-theta dependent absorption corrections applied for an effective sphere
with mu*diameter =   0.040
;
_exptl_crystal_colour colorless
_exptl_crystal_density_diffrn 1.709
_exptl_crystal_density_method 'not measured'
_exptl_crystal_description plate
_exptl_crystal_F_000 904
_exptl_crystal_size_max 0.23
_exptl_crystal_size_mid 0.16
_exptl_crystal_size_min 0.10
_refine_diff_density_max 1.634
_refine_diff_density_min -1.505
_refine_diff_density_rms 0.145
_refine_ls_extinction_method none
_refine_ls_goodness_of_fit_ref 1.016
_refine_ls_hydrogen_treatment mixed
_refine_ls_matrix_type full
_refine_ls_number_parameters 565
_refine_ls_number_reflns 5002
_refine_ls_number_restraints 0
_refine_ls_restrained_S_all 1.016
_refine_ls_R_factor_all 0.0409
_refine_ls_R_factor_gt 0.0369
_refine_ls_shift/su_max 0.912
_refine_ls_shift/su_mean 0.002
_refine_ls_structure_factor_coef Fsqd
_refine_ls_weighting_details
; 
calc w=3D1/[\s^2^(Fo^2^)+(0.0712P)^2^+0.0000P] where P=3D(Fo^2^+2Fc^2^)/3
;
_refine_ls_weighting_scheme calc
_refine_ls_wR_factor_gt 0.0895
_refine_ls_wR_factor_ref 0.0909
_reflns_number_gt 4540
_reflns_number_total 5002
_reflns_threshold_expression >2sigma(I)
_cod_data_source_file b300971h.txt
_cod_data_source_block g1
_cod_depositor_comments
;
The following automatic conversions were performed:
'_symmetry_cell_setting' value 'Triclinic' changed to 'triclinic'
according to '/home/adriana/struct/CIF-dictionaries/cif_core.dic'
dictionary named 'cif_core.dic' version 2.4.1 from 2010-06-29.

Automatic conversion script
Id: cif_fix_enum 1555 2011-01-17 13:19:09Z saulius 
;
_cod_original_cell_volume 1751.4(8)
_cod_original_sg_symbol_H-M P-1
_cod_database_code 7204604

loop_
_symmetry_equiv_pos_as_xyz
'x, y, z'
'-x, -y, -z'

loop_
_atom_site_label
_atom_site_type_symbol
_atom_site_fract_x
_atom_site_fract_y
_atom_site_fract_z
_atom_site_U_iso_or_equiv
_atom_site_adp_type
_atom_site_occupancy
_atom_site_symmetry_multiplicity
_atom_site_calc_flag
_atom_site_refinement_flags
_atom_site_disorder_assembly
_atom_site_disorder_group
Hg Hg 0.84192(2) 0.757029(18) 0.679262(14) 0.02131(11) Uani 1 1 d . . .
S1 S 0.54953(15) 0.59918(13) 0.68155(11) 0.0263(3) Uani 1 1 d . . .
S2 S 0.85841(16) 0.80564(14) 1.16335(10) 0.0257(3) Uani 1 1 d . . .
O1 O 0.5689(5) 0.5034(5) 0.6305(3) 0.0476(13) Uani 1 1 d . . .
O2 O 0.4586(5) 0.7085(4) 0.6374(3) 0.0496(14) Uani 1 1 d . . .
O3 O 0.6831(5) 0.6011(5) 0.7045(3) 0.0479(13) Uani 1 1 d . . .
O4 O 0.7756(5) 0.9054(4) 1.1068(3) 0.0389(11) Uani 1 1 d . . .
O5 O 0.8748(5) 0.6963(4) 1.1295(3) 0.0349(11) Uani 1 1 d . . .
O6 O 0.8104(5) 0.8106(5) 1.2560(3) 0.0384(12) Uani 1 1 d . . .
O7 O 0.4530(8) 0.6850(7) 0.4433(5) 0.0660(19) Uani 1 1 d . . .
H1O7 H 0.449(11) 0.626(10) 0.427(7) 0.08(4) Uiso 1 1 d . . .
H2O7 H 0.451(11) 0.674(9) 0.492(7) 0.06(4) Uiso 1 1 d . . .
O8 O 1.0309(6) 0.4881(4) 1.2361(4) 0.0376(12) Uani 1 1 d . . .
H1O8 H 0.992(7) 0.556(7) 1.197(5) 0.037(19) Uiso 1 1 d . . .
H2O8 H 1.098(12) 0.482(11) 1.249(8) 0.10(5) Uiso 1 1 d . . .
O9 O 1.0505(4) 0.7891(4) 0.7741(3) 0.0288(10) Uani 1 1 d . . .
O12 O 0.9306(4) 0.9583(4) 0.6287(3) 0.0302(10) Uani 1 1 d . . .
O15 O 0.7145(4) 0.9364(4) 0.5359(3) 0.0270(9) Uani 1 1 d . . .
N1 N 0.5861(5) 0.8830(4) 0.8041(3) 0.0197(10) Uani 1 1 d . . .
N3 N 0.7748(5) 0.7919(4) 0.8771(3) 0.0219(11) Uani 1 1 d . . .
N18 N 0.8672(5) 0.6980(4) 0.4895(3) 0.0230(11) Uani 1 1 d . . .
N20 N 1.0760(5) 0.6255(5) 0.5414(3) 0.0258(12) Uani 1 1 d . . .
C2 C 0.7273(6) 0.8181(5) 0.7946(4) 0.0223(13) Uani 1 1 d . . .
C4 C 0.6632(7) 0.8403(6) 0.9384(4) 0.0271(14) Uani 1 1 d . . .
H4A H 0.681(6) 0.830(5) 0.998(4) 0.017(15) Uiso 1 1 d . . .
C5 C 0.5459(7) 0.8973(6) 0.8924(4) 0.0265(14) Uani 1 1 d . . .
H5A H 0.460(6) 0.934(5) 0.905(3) 0.000(13) Uiso 1 1 d . . .
C6 C 0.4895(6) 0.9309(6) 0.7310(4) 0.0297(14) Uani 1 1 d . . .
H6A H 0.5433 0.9481 0.6775 0.045 Uiso 1 1 calc R . .
H6B H 0.4113 1.0027 0.7474 0.045 Uiso 1 1 calc R . .
H6C H 0.4494 0.8739 0.7195 0.045 Uiso 1 1 calc R . .
C7 C 0.9247(7) 0.7275(6) 0.8993(5) 0.0276(14) Uani 1 1 d . . .
H7A H 0.957(6) 0.660(6) 0.866(4) 0.020(15) Uiso 1 1 d . . .
H7B H 0.930(5) 0.715(5) 0.962(4) 0.008(13) Uiso 1 1 d . . .
C8 C 1.0177(7) 0.7989(6) 0.8675(4) 0.0276(14) Uani 1 1 d . . .
H8A H 0.961(6) 0.869(5) 0.882(4) 0.010(13) Uiso 1 1 d . . .
H8B H 1.115(7) 0.764(6) 0.903(4) 0.033(17) Uiso 1 1 d . . .
C10 C 1.1083(7) 0.8731(6) 0.7344(5) 0.0311(15) Uani 1 1 d . . .
H10A H 1.161(6) 0.888(5) 0.775(4) 0.019(15) Uiso 1 1 d . . .
H10B H 1.166(8) 0.843(7) 0.688(6) 0.05(2) Uiso 1 1 d . . .
C11 C 0.9917(7) 0.9837(6) 0.6997(5) 0.0301(15) Uani 1 1 d . . .
H11A H 0.915(6) 1.017(5) 0.742(4) 0.021(15) Uiso 1 1 d . . .
H11B H 1.036(8) 1.050(7) 0.669(5) 0.06(2) Uiso 1 1 d . . .
C13 C 0.8097(8) 1.0575(6) 0.5976(5) 0.0359(16) Uani 1 1 d . . .
H13A H 0.839(6) 1.128(6) 0.586(4) 0.019(15) Uiso 1 1 d . . .
H13B H 0.742(9) 1.063(7) 0.646(6) 0.06(2) Uiso 1 1 d . . .
C14 C 0.7664(9) 1.0289(7) 0.5155(5) 0.0382(17) Uani 1 1 d . . .
H14B H 0.702(7) 1.084(6) 0.494(4) 0.024(18) Uiso 1 1 d . . .
H14A H 0.850(7) 0.992(6) 0.472(4) 0.030(17) Uiso 1 1 d . . .
C16 C 0.6850(7) 0.8931(6) 0.4613(4) 0.0287(15) Uani 1 1 d . . .
H16A H 0.734(6) 0.912(5) 0.413(4) 0.006(13) Uiso 1 1 d . . .
H16B H 0.600(7) 0.933(5) 0.441(4) 0.019(15) Uiso 1 1 d . . .
C17 C 0.7127(6) 0.7666(6) 0.4797(5) 0.0307(15) Uani 1 1 d . . .
H17A H 0.683(5) 0.728(5) 0.537(4) 0.008(13) Uiso 1 1 d . . .
H17B H 0.687(7) 0.727(6) 0.432(5) 0.033(18) Uiso 1 1 d . . .
C19 C 0.9377(6) 0.6883(5) 0.5622(4) 0.0198(12) Uani 1 1 d . . .
C21 C 1.0914(8) 0.5959(6) 0.4560(5) 0.0314(17) Uani 1 1 d . . .
H21A H 1.152(7) 0.561(5) 0.433(4) 0.007(16) Uiso 1 1 d . . .
C22 C 0.9618(7) 0.6409(6) 0.4233(4) 0.0296(15) Uani 1 1 d . . .
H22A H 0.930(6) 0.640(5) 0.371(4) 0.014(15) Uiso 1 1 d . . .
C23 C 1.1914(7) 0.5910(7) 0.6029(5) 0.0404(18) Uani 1 1 d . . .
H23A H 1.1506 0.5891 0.6641 0.061 Uiso 1 1 calc R . .
H23B H 1.2389 0.6473 0.5943 0.061 Uiso 1 1 calc R . .
H23C H 1.2616 0.5135 0.5912 0.061 Uiso 1 1 calc R . .
C24 C 0.4556(6) 0.5774(5) 0.7828(4) 0.0232(13) Uani 1 1 d . . .
C25 C 0.4574(7) 0.6367(6) 0.8546(4) 0.0286(14) Uani 1 1 d . . .
H25A H 0.508(6) 0.686(6) 0.843(4) 0.022(16) Uiso 1 1 d . . .
C26 C 0.3834(7) 0.6209(6) 0.9341(5) 0.0342(16) Uani 1 1 d . . .
H26A H 0.397(6) 0.661(5) 0.977(4) 0.019(15) Uiso 1 1 d . . .
C27 C 0.3085(6) 0.5465(5) 0.9437(4) 0.0328(16) Uani 1 1 d . . .
C28 C 0.3075(7) 0.4900(6) 0.8716(5) 0.0335(16) Uani 1 1 d . . .
H28A H 0.261(7) 0.438(6) 0.880(5) 0.035(19) Uiso 1 1 d . . .
C29 C 0.3812(6) 0.5044(6) 0.7914(5) 0.0295(15) Uani 1 1 d . . .
H29A H 0.378(6) 0.464(5) 0.744(4) 0.015(14) Uiso 1 1 d . . .
C30 C 0.2292(8) 0.5294(7) 1.0299(5) 0.052(2) Uani 1 1 d . . .
H30A H 0.2580 0.4459 1.0480 0.079 Uiso 1 1 calc R . .
H30B H 0.1256 0.5633 1.0224 0.079 Uiso 1 1 calc R . .
H30C H 0.2521 0.5677 1.0756 0.079 Uiso 1 1 calc R . .
C31 C 1.0353(6) 0.8069(5) 1.1564(4) 0.0228(13) Uani 1 1 d . . .
C32 C 1.0778(8) 0.8735(6) 1.0898(5) 0.0333(16) Uani 1 1 d . . .
H32A H 1.017(8) 0.915(7) 1.048(5) 0.04(2) Uiso 1 1 d . . .
C33 C 1.2168(8) 0.8739(6) 1.0854(6) 0.0420(19) Uani 1 1 d . . .
H33A H 1.232(8) 0.909(8) 1.034(6) 0.06(2) Uiso 1 1 d . . .
C34 C 1.3125(7) 0.8089(6) 1.1493(5) 0.0364(17) Uani 1 1 d . . .
C35 C 1.2670(7) 0.7417(6) 1.2149(5) 0.0316(15) Uani 1 1 d . . .
H35A H 1.322(8) 0.707(7) 1.259(5) 0.05(2) Uiso 1 1 d . . .
C36 C 1.1310(6) 0.7403(5) 1.2189(4) 0.0248(14) Uani 1 1 d . . .
H36A H 1.105(7) 0.701(6) 1.262(5) 0.034(19) Uiso 1 1 d . . .
C37 C 1.4605(8) 0.8121(7) 1.1470(8) 0.069(3) Uani 1 1 d . . .
H37A H 1.4910 0.8011 1.2077 0.103 Uiso 1 1 calc R . .
H37B H 1.4590 0.8875 1.1191 0.103 Uiso 1 1 calc R . .
H37C H 1.5279 0.7497 1.1127 0.103 Uiso 1 1 calc R . .

loop_
_atom_site_aniso_label
_atom_site_aniso_U_11
_atom_site_aniso_U_22
_atom_site_aniso_U_33
_atom_site_aniso_U_23
_atom_site_aniso_U_13
_atom_site_aniso_U_12
Hg 0.01966(15) 0.02022(15) 0.02150(16) -0.00233(9) -0.00081(9) -0.00455(10)
S1 0.0227(7) 0.0230(8) 0.0324(9) -0.0013(7) 0.0023(6) -0.0087(6)
S2 0.0226(7) 0.0253(8) 0.0263(8) -0.0017(6) -0.0058(6) -0.0048(6)
O1 0.054(3) 0.048(3) 0.048(3) -0.021(3) 0.014(2) -0.027(3)
O2 0.044(3) 0.039(3) 0.044(3) 0.013(2) 0.006(2) 0.001(2)
O3 0.034(3) 0.073(4) 0.049(3) 0.002(3) -0.003(2) -0.037(3)
O4 0.038(2) 0.031(3) 0.041(3) 0.006(2) -0.017(2) -0.005(2)
O5 0.031(2) 0.029(2) 0.047(3) -0.006(2) -0.004(2) -0.012(2)
O6 0.025(2) 0.058(3) 0.028(3) -0.006(2) 0.0009(19) -0.010(2)
O7 0.099(5) 0.069(5) 0.054(5) -0.001(4) -0.018(4) -0.055(4)
O8 0.037(3) 0.026(3) 0.051(3) 0.007(2) -0.008(2) -0.014(2)
O9 0.030(2) 0.024(2) 0.034(3) -0.0024(19) -0.0059(19) -0.0099(19)
O12 0.034(2) 0.020(2) 0.035(3) 0.0011(19) -0.0070(19) -0.0088(19)
O15 0.028(2) 0.025(2) 0.025(2) -0.0010(18) -0.0003(18) -0.0067(18)
N1 0.017(2) 0.018(3) 0.024(3) -0.002(2) 0.001(2) -0.007(2)
N3 0.024(3) 0.020(3) 0.020(3) -0.002(2) -0.003(2) -0.006(2)
N18 0.020(2) 0.023(3) 0.024(3) -0.001(2) 0.002(2) -0.006(2)
N20 0.018(3) 0.029(3) 0.027(3) -0.003(2) 0.007(2) -0.006(2)
C2 0.026(3) 0.018(3) 0.022(3) 0.000(2) 0.001(3) -0.008(3)
C4 0.032(4) 0.029(4) 0.021(4) -0.003(3) 0.001(3) -0.013(3)
C5 0.019(3) 0.025(3) 0.034(4) -0.004(3) 0.002(3) -0.007(3)
C6 0.022(3) 0.035(4) 0.031(4) 0.002(3) -0.004(3) -0.009(3)
C7 0.028(3) 0.024(3) 0.025(4) 0.002(3) -0.008(3) -0.003(3)
C8 0.027(3) 0.017(3) 0.034(4) -0.004(3) -0.007(3) -0.001(3)
C10 0.022(3) 0.038(4) 0.036(4) -0.004(3) -0.003(3) -0.014(3)
C11 0.030(3) 0.028(4) 0.035(4) -0.008(3) 0.004(3) -0.014(3)
C13 0.043(4) 0.018(3) 0.044(4) 0.004(3) -0.007(3) -0.010(3)
C14 0.044(4) 0.027(4) 0.040(4) 0.013(3) -0.009(4) -0.012(4)
C16 0.022(3) 0.035(4) 0.020(3) -0.001(3) -0.002(3) -0.002(3)
C17 0.021(3) 0.046(4) 0.026(4) -0.007(3) 0.002(3) -0.012(3)
C19 0.019(3) 0.018(3) 0.022(3) 0.002(2) -0.002(2) -0.007(2)
C21 0.029(4) 0.027(4) 0.032(4) -0.007(3) 0.014(3) -0.005(3)
C22 0.038(4) 0.028(4) 0.020(4) 0.000(3) 0.006(3) -0.012(3)
C23 0.020(3) 0.041(4) 0.052(5) 0.000(4) -0.005(3) -0.003(3)
C24 0.017(3) 0.017(3) 0.031(3) 0.001(3) -0.005(2) -0.002(2)
C25 0.026(3) 0.024(3) 0.036(4) -0.001(3) -0.003(3) -0.010(3)
C26 0.032(4) 0.036(4) 0.032(4) -0.004(3) -0.003(3) -0.009(3)
C27 0.023(3) 0.022(3) 0.036(4) 0.004(3) 0.002(3) 0.009(3)
C28 0.021(3) 0.029(4) 0.046(4) 0.007(3) -0.003(3) -0.007(3)
C29 0.026(3) 0.023(3) 0.042(4) -0.006(3) -0.001(3) -0.010(3)
C30 0.038(4) 0.050(5) 0.050(5) 0.009(4) 0.011(4) -0.003(4)
C31 0.028(3) 0.015(3) 0.024(3) -0.003(3) -0.001(3) -0.006(2)
C32 0.046(4) 0.016(3) 0.031(4) 0.001(3) 0.002(3) -0.005(3)
C33 0.050(5) 0.025(4) 0.049(5) 0.001(3) 0.020(4) -0.019(3)
C34 0.031(3) 0.021(3) 0.057(5) -0.011(3) 0.014(3) -0.011(3)
C35 0.024(3) 0.021(3) 0.049(4) 0.000(3) -0.003(3) -0.009(3)
C36 0.029(3) 0.017(3) 0.028(4) 0.007(3) 0.000(3) -0.011(3)
C37 0.031(4) 0.037(5) 0.139(9) 0.004(5) 0.019(5) -0.022(4)

loop_
_atom_type_symbol
_atom_type_description
_atom_type_scat_dispersion_real
_atom_type_scat_dispersion_imag
_atom_type_scat_source
C C 0.0033 0.0016 'International Tables Vol C Tables 4.2.6.8 and 6.1.1.4'
H H 0.0000 0.0000 'International Tables Vol C Tables 4.2.6.8 and 6.1.1.4'
N N 0.0061 0.0033 'International Tables Vol C Tables 4.2.6.8 and 6.1.1.4'
O O 0.0106 0.0060 'International Tables Vol C Tables 4.2.6.8 and 6.1.1.4'
Hg Hg -2.3894 9.2266 'International Tables Vol C Tables 4.2.6.8 and 6.1.1.4'
S S 0.1246 0.1234 'International Tables Vol C Tables 4.2.6.8 and 6.1.1.4'

loop_
_geom_angle_atom_site_label_1
_geom_angle_atom_site_label_2
_geom_angle_atom_site_label_3
_geom_angle
_geom_angle_site_symmetry_1
_geom_angle_site_symmetry_3
_geom_angle_publ_flag
C19 Hg C2 173.1(2) . . ?
O3 S1 O1 112.6(3) . . ?
O3 S1 O2 113.1(3) . . ?
O1 S1 O2 110.7(3) . . ?
O3 S1 C24 106.5(3) . . ?
O1 S1 C24 106.7(3) . . ?
O2 S1 C24 106.7(3) . . ?
O6 S2 O4 114.2(3) . . ?
O6 S2 O5 112.8(3) . . ?
O4 S2 O5 111.9(3) . . ?
O6 S2 C31 106.0(3) . . ?
O4 S2 C31 105.9(3) . . ?
O5 S2 C31 105.0(3) . . ?
C10 O9 C8 111.7(5) . . ?
C11 O12 C13 111.6(5) . . ?
C16 O15 C14 114.9(5) . . ?
C2 N1 C5 109.8(5) . . ?
C2 N1 C6 125.1(5) . . ?
C5 N1 C6 125.1(5) . . ?
C2 N3 C4 110.1(5) . . ?
C2 N3 C7 125.6(5) . . ?
C4 N3 C7 124.3(5) . . ?
C19 N18 C22 109.9(5) . . ?
C19 N18 C17 125.2(5) . . ?
C22 N18 C17 124.8(5) . . ?
C19 N20 C21 109.7(5) . . ?
C19 N20 C23 124.5(5) . . ?
C21 N20 C23 125.8(5) . . ?
N1 C2 N3 106.0(5) . . ?
N1 C2 Hg 126.8(4) . . ?
N3 C2 Hg 126.9(4) . . ?
C5 C4 N3 106.6(6) . . ?
C4 C5 N1 107.5(6) . . ?
N3 C7 C8 111.0(5) . . ?
O9 C8 C7 107.5(5) . . ?
O9 C10 C11 111.4(5) . . ?
O12 C11 C10 108.5(5) . . ?
O12 C13 C14 107.8(6) . . ?
O15 C14 C13 109.9(6) . . ?
O15 C16 C17 110.1(5) . . ?
N18 C17 C16 111.1(5) . . ?
N20 C19 N18 106.1(5) . . ?
N20 C19 Hg 129.5(4) . . ?
N18 C19 Hg 124.4(4) . . ?
C22 C21 N20 107.6(6) . . ?
C21 C22 N18 106.8(6) . . ?
C29 C24 C25 119.8(6) . . ?
C29 C24 S1 121.4(5) . . ?
C25 C24 S1 118.9(5) . . ?
C26 C25 C24 119.4(7) . . ?
C27 C26 C25 121.3(7) . . ?
C28 C27 C26 118.0(6) . . ?
C28 C27 C30 120.8(7) . . ?
C26 C27 C30 121.1(7) . . ?
C27 C28 C29 121.6(7) . . ?
C24 C29 C28 119.9(6) . . ?
C32 C31 C36 119.4(6) . . ?
C32 C31 S2 120.7(5) . . ?
C36 C31 S2 119.8(5) . . ?
C31 C32 C33 120.1(7) . . ?
C34 C33 C32 120.6(7) . . ?
C35 C34 C33 117.8(6) . . ?
C35 C34 C37 121.1(7) . . ?
C33 C34 C37 121.1(7) . . ?
C36 C35 C34 121.6(7) . . ?
C35 C36 C31 120.4(6) . . ?

loop_
_geom_bond_atom_site_label_1
_geom_bond_atom_site_label_2
_geom_bond_distance
_geom_bond_site_symmetry_2
_geom_bond_publ_flag
Hg C19 2.054(6) . ?
Hg C2 2.055(6) . ?
S1 O3 1.435(5) . ?
S1 O1 1.441(5) . ?
S1 O2 1.452(5) . ?
S1 C24 1.772(6) . ?
S2 O6 1.443(5) . ?
S2 O4 1.444(5) . ?
S2 O5 1.458(5) . ?
S2 C31 1.782(6) . ?
O9 C10 1.429(8) . ?
O9 C8 1.433(8) . ?
O12 C11 1.418(8) . ?
O12 C13 1.440(8) . ?
O15 C16 1.415(8) . ?
O15 C14 1.427(9) . ?
N1 C2 1.347(7) . ?
N1 C5 1.374(8) . ?
N1 C6 1.470(8) . ?
N3 C2 1.348(8) . ?
N3 C4 1.380(8) . ?
N3 C7 1.470(8) . ?
N18 C19 1.344(8) . ?
N18 C22 1.373(8) . ?
N18 C17 1.478(8) . ?
N20 C19 1.340(7) . ?
N20 C21 1.370(9) . ?
N20 C23 1.469(9) . ?
C4 C5 1.344(10) . ?
C7 C8 1.531(10) . ?
C10 C11 1.511(10) . ?
C13 C14 1.487(11) . ?
C16 C17 1.490(10) . ?
C21 C22 1.334(10) . ?
C24 C29 1.371(9) . ?
C24 C25 1.394(9) . ?
C25 C26 1.389(10) . ?
C26 C27 1.389(10) . ?
C27 C28 1.374(10) . ?
C27 C30 1.501(10) . ?
C28 C29 1.393(10) . ?
C31 C32 1.372(9) . ?
C31 C36 1.383(9) . ?
C32 C33 1.398(11) . ?
C33 C34 1.393(12) . ?
C34 C35 1.381(10) . ?
C34 C37 1.505(10) . ?
C35 C36 1.374(9) . ?

loop_
_geom_torsion_atom_site_label_1
_geom_torsion_atom_site_label_2
_geom_torsion_atom_site_label_3
_geom_torsion_atom_site_label_4
_geom_torsion
_geom_torsion_site_symmetry_1
_geom_torsion_site_symmetry_2
_geom_torsion_site_symmetry_3
_geom_torsion_site_symmetry_4
_geom_torsion_publ_flag
C2 N3 C7 C8 68.1(8) . . . . ?
C4 N3 C7 C8 -107.9(7) . . . . ?
N3 C7 C8 O9 -79.1(6) . . . . ?
C7 C8 O9 C10 166.6(5) . . . . ?
C8 O9 C10 C11 -91.6(6) . . . . ?
O9 C10 C11 O12 -66.0(7) . . . . ?
C10 C11 O12 C13 174.8(6) . . . . ?
C11 O12 C13 C14 171.8(6) . . . . ?
O12 C13 C14 O15 65.4(8) . . . . ?
C13 C14 O15 C16 -173.4(5) . . . . ?
C14 O15 C16 C17 148.1(6) . . . . ?
O15 C16 C17 N18 -66.4(7) . . . . ?
C16 C17 N18 C22 -97.4(7) . . . . ?
C19 N18 C17 C16 78.0(7) . . . . ?
